data_4031404
loop_
_publ_author_name
'Bor, G.'
'Sbrignadello, G.'
'Stanghellini, P.L.'
'Dietler, U.K.'
'Rossetti, R.'
'Gervasio, G.'
'Battiston, G.A.'

_publ_section_title
;
 Structural and infrared spectroscopic characterization of Co6 C (C O)12
 S2. A high-nuclearity carbido carbonyl cluster spontaneously formed from
 dicobalt octacarbonyl and carbon disulphide
;
_journal_name_full 'Journal of Organometallic Chemistry'
_journal_page_first 277
_journal_page_last 292
_journal_volume 213
_journal_year 1981
_chemical_formula_sum 'C13 Co6 O12 S2'
_chemical_name_systematic '(C S2 (Co (C O)2)6)'
_space_group_IT_number 9
_symmetry_space_group_name_Hall 'C -2yc'
_symmetry_space_group_name_H-M 'C 1 c 1'
_cell_angle_alpha 90
_cell_angle_beta 116.77
_cell_angle_gamma 90
_cell_formula_units_Z 4
_cell_length_a 16.25
_cell_length_b 9.413
_cell_length_c 16.036
_cell_volume 2189.991
_citation_journal_id_ASTM JORCAI
_cod_data_source_file Bor_JORCAI_1981_532.cif
_cod_data_source_block C13Co6O12S2
_cod_original_cell_volume 2189.99
_cod_database_code 4031404

loop_
_symmetry_equiv_pos_as_xyz
x,y,z
x,-y,z+1/2
x+1/2,y+1/2,z
x+1/2,-y+1/2,z+1/2

loop_
_atom_site_label
_atom_site_type_symbol
_atom_site_fract_x
_atom_site_fract_y
_atom_site_fract_z
_atom_site_occupancy
_atom_site_U_iso_or_equiv
O6 O-2 0.0765 1.0174 0.9292 1 0.0
Co1 Co 0.2084 0.6232 0.9675 1 0.0
O12 O-2 0.4532 1.1481 1.1168 1 0.0
O3 O-2 0.4566 0.8328 0.8703 1 0.0
C12 C+2 0.4102 1.0521 1.116 1 0.0
C8 C+2 0.3344 0.4707 1.1726 1 0.0
C9 C+2 0.504 0.5414 1.1462 1 0.0
Co4 Co 0.3162 0.6554 1.1503 1 0.0
O11 O-2 0.213 1.0581 1.1621 1 0.0
O7 O-2 0.178 0.6899 1.2191 1 0.0
O8 O-2 0.3434 0.3497 1.1863 1 0.0
Co2 Co 0.3383 0.6794 0.9368 1 0.0
C10 C+2 0.5353 0.8107 1.1039 1 0.0
Co3 Co 0.2382 0.8681 0.9408 1 0.0
O1 O-2 0.2039 0.3121 0.9587 1 0.0
C2 C+2 0.1058 0.6477 0.9777 1 0.0
C7 C+2 0.2296 0.6774 1.1902 1 0.0
S1 S-2 0.1947 0.7019 0.8331 1 0.0
O9 O-2 0.5419 0.4371 1.1686 1 0.0
O10 O-2 0.5904 0.8685 1.0939 1 0.0
O5 O-2 0.3164 1.1015 0.8767 1 0.0
Co5 Co 0.4461 0.7116 1.1193 1 0.0
C3 C+2 0.4117 0.7765 0.8965 1 0.0
C4 C+2 0.3759 0.4996 0.9333 1 0.0
S2 S-2 0.4381 0.7768 1.2462 1 0.0
C1 C+4 0.2069 0.4341 0.9609 1 0.0
C11 C+2 0.2635 0.9952 1.1463 1 0.0
Co6 Co 0.3461 0.9004 1.1237 1 0.0
O2 O-2 0.0394 0.6633 0.9858 1 0.0
O4 O-2 0.398 0.3884 0.9289 1 0.0
C5 C+2 0.2873 1.0128 0.9022 1 0.0
C13 C+2 0.316 0.7404 1.0394 1 0.0
C6 C+2 0.1406 0.9564 0.9364 1 0.0
